data_2214456
loop_
_publ_author_name
'Raja Ansar Hussain Khan'
'Rashid Iqbal'
Habib-ur-Rehman
'Ghulam Qadeer'
'Zhong-Min Su'

_publ_section_title
;
 1-[2-(4-Chlorophenyl)acetyl]-4-(2-methoxyphenyl)thiosemicarbazide
;
_journal_coeditor_code XU2274
_journal_issue 7
_journal_name_full 'Acta Crystallographica Section E'
_journal_page_first o3299
_journal_page_last o3299
_journal_paper_doi 10.1107/S1600536807030048
_journal_volume 63
_journal_year 2007
_chemical_formula_iupac 'C16 H16 Cl N3 O2 S'
_chemical_formula_moiety 'C16 H16 Cl N3 O2 S'
_chemical_formula_sum 'C16 H16 Cl N3 O2 S'
_chemical_formula_weight 349.83
_chemical_melting_point 432.0(10)
_chemical_name_systematic
;
1-[2-(4-Chlorophenyl)acetyl]-4-(2-methoxyphenyl)thiosemicarbazide
;
_space_group_IT_number 14
_symmetry_cell_setting monoclinic
_symmetry_space_group_name_Hall '-P 2yn'
_symmetry_space_group_name_H-M 'P 1 21/n 1'
_atom_sites_solution_hydrogens geom
_atom_sites_solution_primary direct
_atom_sites_solution_secondary difmap
_audit_creation_method SHELXL97
_cell_angle_alpha 90.000
_cell_angle_beta 98.948(5)
_cell_angle_gamma 90.000
_cell_formula_units_Z 4
_cell_length_a 5.935(5)
_cell_length_b 16.970(5)
_cell_length_c 17.038(5)
_cell_measurement_reflns_used 1520
_cell_measurement_temperature 293(2)
_cell_measurement_theta_max 24.9
_cell_measurement_theta_min 2.7
_cell_volume 1695.1(16)
_computing_cell_refinement 'SAINT (Bruker, 1997)'
_computing_data_collection 'SMART (Bruker, 1998)'
_computing_data_reduction SAINT
_computing_molecular_graphics 'SHELXTL (Bruker, 1997)'
_computing_publication_material
;
SHELXTL, PARST (Nardelli, 1995) and PLATON (Spek, 2003)
;
_computing_structure_refinement 'SHELXL97 (Sheldrick, 1997)'
_computing_structure_solution 'SHELXS97 (Sheldrick, 1997)'
_diffrn_ambient_temperature 293(2)
_diffrn_measured_fraction_theta_full 1.00
_diffrn_measured_fraction_theta_max 0.97
_diffrn_measurement_device_type 'Bruker APEXII'
_diffrn_measurement_method '\f and \w'
_diffrn_radiation_monochromator graphite
_diffrn_radiation_source 'fine-focus sealed tube'
_diffrn_radiation_type MoK\a
_diffrn_radiation_wavelength 0.71069
_diffrn_reflns_av_R_equivalents 0.020
_diffrn_reflns_av_sigmaI/netI 0.024
_diffrn_reflns_limit_h_max 7
_diffrn_reflns_limit_h_min -7
_diffrn_reflns_limit_k_max 22
_diffrn_reflns_limit_k_min -9
_diffrn_reflns_limit_l_max 22
_diffrn_reflns_limit_l_min -22
_diffrn_reflns_number 10318
_diffrn_reflns_theta_full 25.0
_diffrn_reflns_theta_max 28.3
_diffrn_reflns_theta_min 1.7
_diffrn_standards_interval_count 0
_diffrn_standards_interval_time 0
_diffrn_standards_number 0
_exptl_absorpt_coefficient_mu 0.361
_exptl_absorpt_correction_T_max 0.9281
_exptl_absorpt_correction_T_min 0.8812
_exptl_absorpt_correction_type multi-scan
_exptl_absorpt_process_details '(SADABS; Sheldrick, 1996)'
_exptl_crystal_colour colourless
_exptl_crystal_density_diffrn 1.371
_exptl_crystal_density_method 'not measured'
_exptl_crystal_description block
_exptl_crystal_F_000 728
_exptl_crystal_size_max 0.36
_exptl_crystal_size_mid 0.31
_exptl_crystal_size_min 0.21
_refine_diff_density_max 0.24
_refine_diff_density_min -0.34
_refine_ls_extinction_method none
_refine_ls_goodness_of_fit_ref 1.042
_refine_ls_hydrogen_treatment mixed
_refine_ls_matrix_type full
_refine_ls_number_parameters 221
_refine_ls_number_reflns 4083
_refine_ls_number_restraints 0
_refine_ls_restrained_S_all 1.042
_refine_ls_R_factor_all 0.0523
_refine_ls_R_factor_gt 0.0397
_refine_ls_shift/su_max 0.000
_refine_ls_shift/su_mean 0.000
_refine_ls_structure_factor_coef Fsqd
_refine_ls_weighting_details 'calc w = 1/[\s^2^(Fo^2^)+(0.0521P)^2^+0.2584P] where P=(Fo^2^+2Fc^2^)/3'
_refine_ls_weighting_scheme calc
_refine_ls_wR_factor_gt 0.1024
_refine_ls_wR_factor_ref 0.1105
_reflns_number_gt 3190
_reflns_number_total 4083
_reflns_threshold_expression I>2\s(I)
_cod_data_source_file xu2274.cif
_cod_data_source_block I
_cod_original_sg_symbol_H-M 'P 21/n'
_cod_database_code 2214456
_cod_database_fobs_code 2214456

loop_
_symmetry_equiv_pos_as_xyz
'x, y, z'
'-x+1/2, y+1/2, -z+1/2'
'-x, -y, -z'
'x-1/2, -y-1/2, z-1/2'

loop_
_atom_site_type_symbol
_atom_site_label
_atom_site_fract_x
_atom_site_fract_y
_atom_site_fract_z
_atom_site_U_iso_or_equiv
_atom_site_adp_type
_atom_site_calc_flag
_atom_site_refinement_flags
_atom_site_occupancy
S S1 0.46464(7) 0.03318(2) 0.20016(3) 0.06242(15) Uani d . 1
Cl Cl1 -0.51266(12) 0.46846(3) -0.10995(4) 0.1040(2) Uani d . 1
O O1 -0.0087(2) 0.09248(7) -0.02343(7) 0.0602(3) Uani d . 1
O O2 0.04254(19) 0.30128(6) 0.13643(7) 0.0631(3) Uani d . 1
N N3 0.2018(2) 0.16318(7) 0.16729(8) 0.0513(3) Uani d . 1
C C10 0.3444(2) 0.22540(9) 0.19978(8) 0.0466(3) Uani d . 1
N N2 0.0441(2) 0.04438(8) 0.13054(9) 0.0533(3) Uani d . 1
N N1 -0.1492(2) 0.08226(8) 0.09156(8) 0.0520(3) Uani d . 1
C C11 0.5588(3) 0.21836(11) 0.24479(9) 0.0576(4) Uani d . 1
H H11 0.6248 0.1689 0.2546 0.069 Uiso calc R 1
C C15 0.2504(2) 0.30081(9) 0.18458(9) 0.0494(3) Uani d . 1
C C8 -0.1695(3) 0.09808(8) 0.01264(10) 0.0497(3) Uani d . 1
C C9 0.2302(2) 0.08540(8) 0.16440(9) 0.0466(3) Uani d . 1
C C7 -0.4040(3) 0.12490(10) -0.02463(11) 0.0596(4) Uani d . 1
H H7A -0.5118 0.1114 0.0106 0.072 Uiso calc R 1
H H7B -0.4481 0.0965 -0.0740 0.072 Uiso calc R 1
C C3 -0.5936(3) 0.25642(11) -0.01775(10) 0.0590(4) Uani d . 1
H H3 -0.6926 0.2327 0.0124 0.071 Uiso calc R 1
C C4 -0.4195(2) 0.21246(9) -0.04146(9) 0.0481(3) Uani d . 1
C C6 -0.2969(3) 0.32856(10) -0.10469(10) 0.0608(4) Uani d . 1
H H6 -0.1955 0.3531 -0.1333 0.073 Uiso calc R 1
C C2 -0.6225(3) 0.33490(11) -0.03821(11) 0.0670(5) Uani d . 1
H H2 -0.7416 0.3636 -0.0227 0.080 Uiso calc R 1
C C16 -0.0646(3) 0.37530(11) 0.11639(12) 0.0712(5) Uani d . 1
H H16A -0.0862 0.4024 0.1641 0.107 Uiso calc R 1
H H16B -0.2099 0.3668 0.0839 0.107 Uiso calc R 1
H H16C 0.0301 0.4065 0.0876 0.107 Uiso calc R 1
C C12 0.6742(3) 0.28520(13) 0.27499(11) 0.0678(5) Uani d . 1
H H12 0.8193 0.2804 0.3044 0.081 Uiso calc R 1
C C5 -0.2709(3) 0.24995(10) -0.08487(10) 0.0548(4) Uani d . 1
H H5 -0.1519 0.2215 -0.1008 0.066 Uiso calc R 1
C C14 0.3653(3) 0.36647(10) 0.21688(10) 0.0620(4) Uani d . 1
H H14 0.3003 0.4162 0.2082 0.074 Uiso calc R 1
C C1 -0.4738(3) 0.37023(10) -0.08173(10) 0.0612(4) Uani d . 1
C C13 0.5786(3) 0.35796(12) 0.26236(11) 0.0702(5) Uani d . 1
H H13 0.6569 0.4021 0.2844 0.084 Uiso calc R 1
H H2N 0.058(3) -0.0038(11) 0.1154(10) 0.060(5) Uiso d . 1
H H1N -0.267(3) 0.0779(10) 0.1151(11) 0.065(5) Uiso d . 1
H H3N 0.077(3) 0.1785(10) 0.1470(10) 0.057(5) Uiso d . 1

loop_
_atom_site_aniso_label
_atom_site_aniso_U_11
_atom_site_aniso_U_22
_atom_site_aniso_U_33
_atom_site_aniso_U_12
_atom_site_aniso_U_13
_atom_site_aniso_U_23
S1 0.0499(2) 0.0534(2) 0.0833(3) 0.01080(17) 0.0084(2) 0.0213(2)
Cl1 0.1198(5) 0.0613(3) 0.1301(5) 0.0233(3) 0.0165(4) 0.0244(3)
O1 0.0582(7) 0.0519(6) 0.0728(7) 0.0018(5) 0.0174(6) 0.0054(5)
O2 0.0571(7) 0.0471(6) 0.0800(8) 0.0093(5) -0.0057(6) -0.0036(5)
N3 0.0436(7) 0.0437(7) 0.0629(8) 0.0046(5) -0.0029(6) 0.0008(6)
C10 0.0468(7) 0.0492(8) 0.0436(7) -0.0013(6) 0.0067(6) -0.0002(6)
N2 0.0489(7) 0.0399(7) 0.0698(8) 0.0037(5) 0.0048(6) 0.0019(6)
N1 0.0412(7) 0.0505(7) 0.0642(8) 0.0012(5) 0.0078(6) -0.0001(6)
C11 0.0525(9) 0.0649(10) 0.0526(8) 0.0017(7) -0.0011(7) 0.0027(7)
C15 0.0492(8) 0.0502(8) 0.0494(8) 0.0003(6) 0.0094(6) -0.0015(6)
C8 0.0482(8) 0.0338(7) 0.0658(9) -0.0054(6) 0.0051(7) -0.0012(6)
C9 0.0454(7) 0.0457(8) 0.0501(8) 0.0033(6) 0.0115(6) 0.0084(6)
C7 0.0483(8) 0.0532(9) 0.0735(10) -0.0073(7) -0.0024(7) 0.0029(8)
C3 0.0510(9) 0.0697(11) 0.0583(9) 0.0021(7) 0.0147(7) 0.0045(8)
C4 0.0410(7) 0.0540(8) 0.0467(7) -0.0004(6) -0.0017(6) 0.0005(6)
C6 0.0588(9) 0.0623(10) 0.0625(10) 0.0014(8) 0.0137(8) 0.0098(8)
C2 0.0593(10) 0.0709(11) 0.0726(11) 0.0182(9) 0.0159(8) -0.0026(9)
C16 0.0758(12) 0.0563(10) 0.0791(12) 0.0208(9) 0.0047(9) 0.0049(9)
C12 0.0558(9) 0.0864(14) 0.0574(9) -0.0123(9) -0.0032(7) -0.0049(9)
C5 0.0469(8) 0.0582(9) 0.0607(9) 0.0055(7) 0.0130(7) 0.0011(7)
C14 0.0698(10) 0.0495(9) 0.0685(10) -0.0057(8) 0.0164(8) -0.0070(7)
C1 0.0648(10) 0.0535(9) 0.0629(10) 0.0099(8) 0.0025(8) 0.0056(7)
C13 0.0704(11) 0.0718(12) 0.0676(11) -0.0228(9) 0.0082(9) -0.0141(9)

loop_
_atom_type_symbol
_atom_type_description
_atom_type_scat_dispersion_real
_atom_type_scat_dispersion_imag
_atom_type_scat_source
C C 0.0033 0.0016 'International Tables Vol C Tables 4.2.6.8 and 6.1.1.4'
H H 0.0000 0.0000 'International Tables Vol C Tables 4.2.6.8 and 6.1.1.4'
N N 0.0061 0.0033 'International Tables Vol C Tables 4.2.6.8 and 6.1.1.4'
O O 0.0106 0.0060 'International Tables Vol C Tables 4.2.6.8 and 6.1.1.4'
S S 0.1246 0.1234 'International Tables Vol C Tables 4.2.6.8 and 6.1.1.4'
Cl Cl 0.1484 0.1585 'International Tables Vol C Tables 4.2.6.8 and 6.1.1.4'

loop_
_geom_angle_atom_site_label_1
_geom_angle_atom_site_label_2
_geom_angle_atom_site_label_3
_geom_angle
C15 O2 C16 118.35(13)
C9 N3 C10 133.17(14)
C9 N3 H3N 114.5(12)
C10 N3 H3N 112.4(12)
C11 C10 C15 119.03(15)
C11 C10 N3 126.56(15)
C15 C10 N3 114.39(13)
C9 N2 N1 121.53(13)
C9 N2 H2N 120.1(12)
N1 N2 H2N 113.9(12)
C8 N1 N2 120.24(13)
C8 N1 H1N 121.5(12)
N2 N1 H1N 114.1(12)
C12 C11 C10 119.65(17)
C12 C11 H11 120.2
C10 C11 H11 120.2
O2 C15 C14 125.36(15)
O2 C15 C10 114.23(13)
C14 C15 C10 120.41(15)
O1 C8 N1 121.95(15)
O1 C8 C7 123.79(15)
N1 C8 C7 114.24(14)
N3 C9 N2 115.13(13)
N3 C9 S1 127.65(12)
N2 C9 S1 117.18(12)
C8 C7 C4 113.66(12)
C8 C7 H7A 108.8
C4 C7 H7A 108.8
C8 C7 H7B 108.8
C4 C7 H7B 108.8
H7A C7 H7B 107.7
C2 C3 C4 121.00(16)
C2 C3 H3 119.5
C4 C3 H3 119.5
C3 C4 C5 118.21(15)
C3 C4 C7 119.99(14)
C5 C4 C7 121.68(14)
C1 C6 C5 119.34(16)
C1 C6 H6 120.3
C5 C6 H6 120.3
C1 C2 C3 119.44(16)
C1 C2 H2 120.3
C3 C2 H2 120.3
O2 C16 H16A 109.5
O2 C16 H16B 109.5
H16A C16 H16B 109.5
O2 C16 H16C 109.5
H16A C16 H16C 109.5
H16B C16 H16C 109.5
C13 C12 C11 121.00(17)
C13 C12 H12 119.5
C11 C12 H12 119.5
C6 C5 C4 121.14(15)
C6 C5 H5 119.4
C4 C5 H5 119.4
C15 C14 C13 119.51(17)
C15 C14 H14 120.2
C13 C14 H14 120.2
C6 C1 C2 120.84(17)
C6 C1 Cl1 119.29(14)
C2 C1 Cl1 119.85(14)
C12 C13 C14 120.32(17)
C12 C13 H13 119.8
C14 C13 H13 119.8

loop_
_geom_bond_atom_site_label_1
_geom_bond_atom_site_label_2
_geom_bond_distance
S1 C9 1.6818(17)
Cl1 C1 1.7402(18)
O1 C8 1.216(2)
O2 C15 1.371(2)
O2 C16 1.425(2)
N3 C9 1.3325(19)
N3 C10 1.4112(19)
N3 H3N 0.813(18)
C10 C11 1.385(2)
C10 C15 1.404(2)
N2 C9 1.356(2)
N2 N1 1.3904(19)
N2 H2N 0.865(19)
N1 C8 1.358(2)
N1 H1N 0.864(18)
C11 C12 1.382(3)
C11 H11 0.9300
C15 C14 1.376(2)
C8 C7 1.507(2)
C7 C4 1.514(2)
C7 H7A 0.9700
C7 H7B 0.9700
C3 C2 1.381(3)
C3 C4 1.385(2)
C3 H3 0.9300
C4 C5 1.390(2)
C6 C1 1.372(2)
C6 C5 1.379(2)
C6 H6 0.9300
C2 C1 1.376(3)
C2 H2 0.9300
C16 H16A 0.9600
C16 H16B 0.9600
C16 H16C 0.9600
C12 C13 1.362(3)
C12 H12 0.9300
C5 H5 0.9300
C14 C13 1.385(3)
C14 H14 0.9300
C13 H13 0.9300

loop_
_geom_hbond_atom_site_label_D
_geom_hbond_atom_site_label_H
_geom_hbond_atom_site_label_A
_geom_hbond_site_symmetry_A
_geom_hbond_distance_DH
_geom_hbond_distance_HA
_geom_hbond_distance_DA
_geom_hbond_angle_DHA
N1 H1N S1 1_455 0.862(18) 2.435(18) 3.269(3) 163.1(16)
N2 H2N O1 3_555 0.865(19) 2.159(18) 2.941(3) 150.1(16)
N3 H3N O2 . 0.810(18) 2.099(17) 2.551(3) 115.2(15)
N3 H3N N1 . 0.810(18) 2.229(17) 2.656(3) 113.3(14)
C11 H11 S1 . 0.93 2.61 3.261(3) 128

loop_
_geom_torsion_atom_site_label_1
_geom_torsion_atom_site_label_2
_geom_torsion_atom_site_label_3
_geom_torsion_atom_site_label_4
_geom_torsion
C9 N3 C10 C11 -5.4(3)
C9 N3 C10 C15 175.82(15)
C9 N2 N1 C8 89.78(18)
C15 C10 C11 C12 1.1(2)
N3 C10 C11 C12 -177.59(15)
C16 O2 C15 C14 1.1(2)
C16 O2 C15 C10 -178.85(14)
C11 C10 C15 O2 177.07(13)
N3 C10 C15 O2 -4.04(19)
C11 C10 C15 C14 -2.8(2)
N3 C10 C15 C14 176.04(14)
N2 N1 C8 O1 -12.7(2)
N2 N1 C8 C7 168.94(13)
C10 N3 C9 N2 176.74(15)
C10 N3 C9 S1 -1.1(3)
N1 N2 C9 N3 9.1(2)
N1 N2 C9 S1 -172.85(11)
O1 C8 C7 C4 -73.8(2)
N1 C8 C7 C4 104.59(16)
C2 C3 C4 C5 1.5(2)
C2 C3 C4 C7 -174.54(16)
C8 C7 C4 C3 -131.06(16)
C8 C7 C4 C5 53.0(2)
C4 C3 C2 C1 -1.1(3)
C10 C11 C12 C13 1.2(3)
C1 C6 C5 C4 -0.6(3)
C3 C4 C5 C6 -0.7(2)
C7 C4 C5 C6 175.30(15)
O2 C15 C14 C13 -177.68(15)
C10 C15 C14 C13 2.2(2)
C5 C6 C1 C2 1.1(3)
C5 C6 C1 Cl1 -177.63(14)
C3 C2 C1 C6 -0.3(3)
C3 C2 C1 Cl1 178.43(14)
C11 C12 C13 C14 -1.8(3)
C15 C14 C13 C12 0.1(3)

loop_
_cod_related_entry_id
_cod_related_entry_database
_cod_related_entry_code
1 ChemSpider 21124047
